data_4030438
loop_
_publ_author_name
'Benner, G.'
'Hoppe, R.'

_publ_section_title
;
 Two new compounds of the SmZrF7-type: EuSnF7 and YSnF7
;
_journal_name_full 'European Journal of Solid State and Inorganic Chemistry'
_journal_page_first 659
_journal_page_last 677
_journal_volume 29
_journal_year 1992
_chemical_formula_sum 'F7 Sn Y'
_chemical_formula_weight 340.62
_space_group_IT_number 4
_symmetry_cell_setting monoclinic
_symmetry_Int_Tables_number 4
_symmetry_space_group_name_Hall 'P 2yb'
_symmetry_space_group_name_H-M 'P 1 21 1'
_cell_angle_alpha 90
_cell_angle_beta 103.32(1)
_cell_angle_gamma 90
_cell_formula_units_Z 2
_cell_length_a 5.9540(9)
_cell_length_b 5.5646(7)
_cell_length_c 8.057(1)
_cell_volume 259.76(6)
_diffrn_ambient_temperature 293
_diffrn_radiation_probe x-ray
_diffrn_radiation_type MoK\a
_diffrn_radiation_wavelength 0.71069
_exptl_absorpt_coefficient_mu 15.48
_exptl_crystal_density_diffrn 4.35
_exptl_crystal_F_000 304
_refine_ls_number_parameters 82
_refine_ls_number_reflns 1476
_refine_ls_R_factor_gt 0.0345
_refine_ls_wR_factor_gt 0.0328
_cod_data_source_file EJSSIC-1992-29-659-677-2.cif
_cod_data_source_block YSnF7
_cod_original_sg_symbol_H-M 'P 21'
_cod_original_formula_sum 'F7 Sn  Y'
_cod_database_code 4030438

loop_
_symmetry_equiv_pos_site_id
_symmetry_equiv_pos_as_xyz
1 x,y,z
2 -x,1/2+y,-z

loop_
_atom_site_aniso_label
_atom_site_aniso_U_11
_atom_site_aniso_U_22
_atom_site_aniso_U_33
_atom_site_aniso_U_23
_atom_site_aniso_U_13
_atom_site_aniso_U_12
Sn 0.0049(2) 0.0068(2) 0.0074(1) 0.0005(4) 0.0019(1) 0.0005(3)
Y 0.0057(2) 0.0081(2) 0.0077(2) -0.0008(5) 0.0012(2) -0.0003(5)
F1 0.0190(15) 0.0367(18) 0.0085(12) 0.001(2) -0.0003(12) 0.013(2)
F3 0.0213(18) 0.0185(18) 0.0225(17) 0.0037(16) 0.0099(16) 0.0132(16)
F4 0.0179(18) 0.0258(19) 0.0144(16) 0.0019(16) 0.0041(15) 0.0158(16)
F5 0.0161(13) 0.0208(14) 0.0099(11) -0.002(2) 0.0051(11) 0.010(2)
F6 0.039(2) 0.038(2) 0.023(2) 0.0049(19) 0.0099(19) 0.027(2)
F7 0.0141(16) 0.0160(17) 0.0172(16) -0.0029(14) -0.0023(14) -0.0037(13)

loop_
_atom_site_label
_atom_site_type_symbol
_atom_site_thermal_displace_type
_atom_site_fract_x
_atom_site_fract_y
_atom_site_fract_z
_atom_site_occupancy
_atom_site_U_iso_or_equiv
Sn Sn Uani 0.31420(10) 0.25000 0.72710 1.000 0.0063(1)
Y Y Uani 0.15620(10) 0.2496(2) 0.18710(10) 1.000 0.0072(1)
F1 F Uani 0.2610(6) 0.2466(19) 0.4799(4) 1.000 0.0220(9)
F2 F Uiso 0.4155(11) -0.0324(11) 0.2595(8) 1.000 0.039(2)
F3 F Uani 0.8702(9) 0.4495(9) 0.2818(6) 1.000 0.0200(10)
F4 F Uani 0.0473(8) 0.4565(9) 0.7082(6) 1.000 0.0193(10)
F5 F Uani 0.3685(6) 0.2457(15) 0.9738(4) 1.000 0.0153(7)
F6 F Uani 0.5204(11) -0.0118(11) 0.7339(9) 1.000 0.0329(12)
F7 F Uani 0.9357(7) 0.0844(8) 0.9692(5) 1.000 0.0167(9)

loop_
_atom_type_symbol
_atom_type_description
_atom_type_scat_dispersion_real
_atom_type_scat_dispersion_imag
_atom_type_scat_source
F F 0.0171 0.0103 ' International Tables Vol C Tables 4.2.6.8 and 6.1.1.4'
Sn Sn -0.6537 1.4246 ' International Tables Vol C Tables 4.2.6.8 and 6.1.1.4'
Y Y -2.7962 3.5667 ' International Tables Vol C Tables 4.2.6.8 and 6.1.1.4'

loop_
_geom_angle_atom_site_label_1
_geom_angle_atom_site_label_2
_geom_angle_atom_site_label_3
_geom_angle
_geom_angle_site_symmetry_1
_geom_angle_site_symmetry_3
_geom_angle_publ_flag
F1 Sn F4 89.3(2) . . yes
F1 Sn F5 178.7(4) . . yes
F1 Sn F6 88.5(3) . . yes
F1 Sn F3 89.8(3) . 2_646 yes
F1 Sn F2 90.0(3) . 2_656 yes
F4 Sn F5 91.6(2) . . yes
F4 Sn F6 166.1(2) . . yes
F3 Sn F4 93.4(2) 2_646 . yes
F2 Sn F4 106.3(2) 2_656 . yes
F5 Sn F6 90.4(3) . . yes
F3 Sn F5 89.3(3) 2_646 . yes
F2 Sn F5 90.6(2) 2_656 . yes
F3 Sn F6 72.8(2) 2_646 . yes
F2 Sn F6 87.5(3) 2_656 . yes
F2 Sn F3 160.3(2) 2_656 2_646 yes
F1 Y F2 73.3(3) . . yes
F1 Y F7 144.0(2) . 1_454 yes
F1 Y F3 73.2(2) . 1_455 yes
F1 Y F5 133.20(13) . 1_554 yes
F1 Y F4 70.1(2) . 2_546 yes
F1 Y F6 73.1(2) . 2_656 yes
F1 Y F7 123.8(3) . 2_656 yes
F2 Y F7 99.9(2) . 1_454 yes
F2 Y F3 142.1(2) . 1_455 yes
F2 Y F5 73.9(2) . 1_554 yes
F2 Y F4 78.0(2) . 2_546 yes
F2 Y F6 81.1(2) . 2_656 yes
F2 Y F7 144.3(2) . 2_656 yes
F3 Y F7 96.80(17) 1_455 1_454 yes
F5 Y F7 74.26(16) 1_554 1_454 yes
F4 Y F7 73.84(17) 2_546 1_454 yes
F6 Y F7 142.1(2) 2_656 1_454 yes
F7 Y F7 82.66(16) 1_454 2_656 yes
F3 Y F5 143.8(2) 1_455 1_554 yes
F3 Y F4 74.32(18) 1_455 2_546 yes
F3 Y F6 105.3(2) 1_455 2_656 yes
F3 Y F7 71.47(16) 1_455 2_656 yes
F4 Y F5 132.5(2) 2_546 1_554 yes
F5 Y F6 69.7(2) 1_554 2_656 yes
F5 Y F7 72.6(2) 1_554 2_656 yes
F4 Y F6 141.5(2) 2_546 2_656 yes
F4 Y F7 135.40(17) 2_546 2_656 yes
F6 Y F7 75.9(2) 2_656 2_656 yes
Sn F1 Y 173.7(2) . . yes
Sn F2 Y 164.0(3) 2_646 . yes
Sn F3 Y 146.7(3) 2_656 1_655 yes
Sn F4 Y 151.8(3) . 2_556 yes
Sn F5 Y 139.18(18) . 1_556 yes
Sn F6 Y 160.7(4) . 2_646 yes
Y F7 Y 147.2(2) 1_656 2_646 yes

loop_
_geom_bond_atom_site_label_1
_geom_bond_atom_site_label_2
_geom_bond_distance
_geom_bond_site_symmetry_2
_geom_bond_publ_flag
Sn F1 1.943(3) . yes
Sn F4 1.938(5) . yes
Sn F5 1.939(3) . yes
Sn F6 1.898(6) . yes
Sn F3 1.993(5) 2_646 yes
Sn F2 1.997(7) 2_656 yes
Y F1 2.297(3) . yes
Y F2 2.184(6) . yes
Y F7 2.142(4) 1_454 yes
Y F3 2.306(5) 1_455 yes
Y F5 2.356(3) 1_554 yes
Y F4 2.305(5) 2_546 yes
Y F6 2.305(7) 2_656 yes
Y F7 2.245(4) 2_656 yes

loop_
_geom_torsion_atom_site_label_1
_geom_torsion_atom_site_label_2
_geom_torsion_atom_site_label_3
_geom_torsion_atom_site_label_4
_geom_torsion
_geom_torsion_site_symmetry_1
_geom_torsion_site_symmetry_3
_geom_torsion_site_symmetry_4
_geom_torsion_publ_flag
F1 Sn F4 Y -152.1(6) . . 2_556 no
F5 Sn F4 Y 28.8(6) . . 2_556 no
F3 Sn F4 Y 118.2(5) 2_646 . 2_556 no
F2 Sn F4 Y -62.2(6) 2_656 . 2_556 no
F4 Sn F5 Y 34.7(6) . . 1_556 no
F6 Sn F5 Y -131.5(6) . . 1_556 no
F3 Sn F5 Y -58.7(6) 2_646 . 1_556 no
F2 Sn F5 Y 141.1(6) 2_656 . 1_556 no
F1 Sn F3 Y -133.6(5) . 2_646 2_546 no
F4 Sn F3 Y -44.3(5) . 2_646 2_546 no
F5 Sn F3 Y 47.3(5) . 2_646 2_546 no
F6 Sn F3 Y 137.9(5) . 2_646 2_546 no
F1 Y F3 Sn 125.1(5) . 1_455 2_556 no
F2 Y F3 Sn 153.9(4) . 1_455 2_556 no
F1 Y F5 Sn -179.4(6) . 1_554 1_554 no
F2 Y F5 Sn 133.5(7) . 1_554 1_554 no
F1 Y F4 Sn 154.1(6) . 2_546 2_546 no
F2 Y F4 Sn -129.5(6) . 2_546 2_546 no
